data_1529835
loop_
_publ_author_name
'Efremov, V.A.'
'Trunov, V.K.'

_publ_section_title
;
 Skewing of the palmierite structure in K2 Pb (Mo O4)2
;
_journal_name_full 'Doklady Akademii Nauk SSSR'
_journal_page_first 820
_journal_page_last 823
_journal_volume 235
_journal_year 1977
_chemical_formula_sum 'K2 Mo2 O8 Pb'
_chemical_name_systematic 'K2 Pb (Mo O4)2'
_space_group_IT_number 3
_symmetry_space_group_name_Hall 'P 2'
_symmetry_space_group_name_H-M 'P 1 1 2'
_cell_angle_alpha 90
_cell_angle_beta 90
_cell_angle_gamma 115.88
_cell_formula_units_Z 2
_cell_length_a 10.377
_cell_length_b 7.812
_cell_length_c 5.993
_cell_volume 437.100
_citation_journal_id_ASTM DANKAS
_cod_data_source_file Efremov_DANKAS_1977_226.cif
_cod_data_source_block K2Mo2O8Pb1
_cod_original_cell_volume 437.1002
_cod_original_sg_symbol_Hall 'P 2y (z,x,y)'
_cod_original_formula_sum 'K2 Mo2 O8 Pb1'
_cod_database_code 1529835

loop_
_symmetry_equiv_pos_as_xyz
x,y,z
-x,-y,z

loop_
_atom_site_label
_atom_site_type_symbol
_atom_site_fract_x
_atom_site_fract_y
_atom_site_fract_z
_atom_site_occupancy
_atom_site_U_iso_or_equiv
K3 K+1 0.8023 0.3977 -0.0078 0.914 0.0
O6 O-2 0.025 0.25 0.289 1 0.0
O3 O-2 0.515 0.341 0.218 1 0.0
Mo1 Mo+6 0.4105 0.2351 0.0051 1 0.0
O7 O-2 0.973 0.247 0.763 1 0.0
Pb4 Pb+2 0.3041 0.4142 0.5124 0.029 0.0
Mo2 Mo+6 0.8933 0.1786 0.5081 1 0.0
Pb1 Pb+2 0.5 0 0.4824 0.766 0.0
K1 K+1 0.5 0 0.4824 0.224 0.0
K2 K+1 0 0 0.0092 0.005 0.0
O2 O-2 0.514 0.286 -0.261 1 0.0
O1 O-2 0.355 -0.014 0.055 1 0.0
O8 O-2 0.772 0.278 0.449 1 0.0
O4 O-2 0.273 0.305 0.049 1 0.0
K4 K+1 0.3041 0.4142 0.5124 0.971 0.0
Pb3 Pb+2 0.8023 0.3977 -0.0078 0.086 0.0
O5 O-2 0.795 -0.076 0.492 1 0.0
Pb2 Pb+2 0 0 0.0092 0.995 0.0
